data_1566885
loop_
_publ_author_name
'Zhang, Zhe'
'Bai, Qixia'
'Manandhar, Erendra'
'Zeng, Yunting'
'Wu, Tun'
'Wang, Ming'
'Yao, Liao-Yuan'
'Newkome, George R.'
'Wang, Pingshan'
'Xie, Tingzheng'

_publ_section_title
;
 Supramolecular Cuboctahedra with Aggregation-Induced Emission Enhancement
 and External Binding Ability
;
_journal_name_full 'Chemical Science'
_journal_paper_doi 10.1039/D2SC00082B
_journal_year 2022
_chemical_formula_moiety '0.013(C96 N12 O4 S2), 0.013(C96 N12 O3 S2)'
_chemical_formula_sum 'C H N O S'
_chemical_formula_weight 75.09
_space_group_crystal_system monoclinic
_space_group_IT_number 8
_space_group_name_Hall 'C -2y'
_space_group_name_H-M_alt 'C 1 m 1'
_atom_sites_solution_primary dual
_audit_creation_date 2021-07-18
_audit_creation_method
;
Olex2 1.3
(compiled 2020.11.12 svn.r5f609507 for OlexSys, GUI svn.r6272)
;
_audit_update_record
;
2022-01-05 deposited with the CCDC.	2022-04-26 downloaded from the CCDC.
;
_cell_angle_alpha 90
_cell_angle_beta 96.354(8)
_cell_angle_gamma 90
_cell_formula_units_Z 154
_cell_length_a 9.1813(8)
_cell_length_b 32.2736(14)
_cell_length_c 40.651(3)
_cell_measurement_temperature 293(2)
_cell_volume 11971.5(15)
_computing_molecular_graphics 'Olex2 1.3 (Dolomanov et al., 2009)'
_computing_publication_material 'Olex2 1.3 (Dolomanov et al., 2009)'
_computing_structure_refinement 'SHELXL 2018/3 (Sheldrick, 2015)'
_computing_structure_solution 'SHELXT 2018/2 (Sheldrick, 2018)'
_diffrn_ambient_temperature 293(2)
_diffrn_measured_fraction_theta_full 0.997
_diffrn_measured_fraction_theta_max 0.830
_diffrn_measurement_device_type 'multiwire proportional'
_diffrn_measurement_method 'phi and omega scans'
_diffrn_radiation_monochromator graphite
_diffrn_radiation_type MoK\a
_diffrn_radiation_wavelength 0.71073
_diffrn_reflns_av_R_equivalents 0.1854
_diffrn_reflns_av_unetI/netI 0.2404
_diffrn_reflns_Laue_measured_fraction_full 0.997
_diffrn_reflns_Laue_measured_fraction_max 0.830
_diffrn_reflns_limit_h_max 12
_diffrn_reflns_limit_h_min -11
_diffrn_reflns_limit_k_max 43
_diffrn_reflns_limit_k_min -43
_diffrn_reflns_limit_l_max 54
_diffrn_reflns_limit_l_min -57
_diffrn_reflns_number 76442
_diffrn_reflns_point_group_measured_fraction_full 0.936
_diffrn_reflns_point_group_measured_fraction_max 0.712
_diffrn_reflns_theta_full 25.242
_diffrn_reflns_theta_max 31.174
_diffrn_reflns_theta_min 2.319
_exptl_absorpt_coefficient_mu 0.767
_exptl_absorpt_correction_type none
_exptl_crystal_density_diffrn 1.604
_exptl_crystal_F_000 5852
_refine_diff_density_max 3.031
_refine_diff_density_min -0.861
_refine_diff_density_rms 0.218
_refine_ls_abs_structure_details
;
 Flack x determined using 1911 quotients [(I+)-(I-)]/[(I+)+(I-)]
 (Parsons, Flack and Wagner, Acta Cryst. B69 (2013) 249-259).
;
_refine_ls_abs_structure_Flack -0.09(9)
_refine_ls_extinction_method none
_refine_ls_goodness_of_fit_ref 2.242
_refine_ls_hydrogen_treatment undef
_refine_ls_matrix_type full
_refine_ls_number_parameters 883
_refine_ls_number_reflns 28020
_refine_ls_number_restraints 650
_refine_ls_restrained_S_all 20.618
_refine_ls_R_factor_all 0.4547
_refine_ls_R_factor_gt 0.2743
_refine_ls_shift/su_max 7.459
_refine_ls_shift/su_mean 0.168
_refine_ls_structure_factor_coef Fsqd
_refine_ls_weighting_details 'w=1/[\s^2^(Fo^2^)+(0.1000P)^2^] where P=(Fo^2^+2Fc^2^)/3'
_refine_ls_weighting_scheme calc
_refine_ls_wR_factor_gt 0.5503
_refine_ls_wR_factor_ref 0.5918
_reflns_Friedel_coverage 0.713
_reflns_Friedel_fraction_full 0.876
_reflns_Friedel_fraction_max 0.593
_reflns_number_gt 8469
_reflns_number_total 28020
_reflns_threshold_expression 'I > 2\s(I)'
_cod_data_source_file d2sc00082b2.cif
_cod_data_source_block xie-21
_cod_database_code 1566885
_shelx_shelxl_version_number 2018/3
_shelx_space_group_comment
;
The symmetry employed for this shelxl refinement is uniquely defined
by the following loop, which should always be used as a source of
symmetry information in preference to the above space-group names.
They are only intended as comments.
;
_olex2_refinement_description
;
1. Uiso/Uaniso restraints and constraints
Uanis(C007) \\sim Ueq, Uanis(C009) \\sim Ueq, Uanis(C00B) \\sim Ueq,
Uanis(C00E) \\sim Ueq, Uanis(C00F) \\sim Ueq, Uanis(C00H) \\sim Ueq,
Uanis(C00J) \\sim Ueq, Uanis(C00L) \\sim Ueq, Uanis(C00M) \\sim Ueq,
Uanis(C00N) \\sim Ueq, Uanis(C00K) \\sim Ueq, Uanis(C011) \\sim Ueq,
Uanis(C00Y) \\sim Ueq, Uanis(C00S) \\sim Ueq, Uanis(C00P) \\sim Ueq,
Uanis(C00Q) \\sim Ueq, Uanis(C010) \\sim Ueq, Uanis(C012) \\sim Ueq,
Uanis(C013) \\sim Ueq, Uanis(C01Z) \\sim Ueq, Uanis(C02O) \\sim Ueq,
Uanis(C02B) \\sim Ueq, Uanis(C01V) \\sim Ueq, Uanis(C014) \\sim Ueq,
Uanis(C015) \\sim Ueq, Uanis(C017) \\sim Ueq, Uanis(C01A) \\sim Ueq,
Uanis(C01C) \\sim Ueq, Uanis(C01J) \\sim Ueq, Uanis(C01T) \\sim Ueq,
Uanis(C022) \\sim Ueq, Uanis(C02Z) \\sim Ueq, Uanis(C112) \\sim Ueq,
Uanis(C01M) \\sim Ueq, Uanis(C02I) \\sim Ueq, Uanis(C01G) \\sim Ueq,
Uanis(C01F) \\sim Ueq, Uanis(C016) \\sim Ueq, Uanis(C01N) \\sim Ueq,
Uanis(C01R) \\sim Ueq, Uanis(C01U) \\sim Ueq, Uanis(C02C) \\sim Ueq,
Uanis(C02Y) \\sim Ueq, Uanis(C02T) \\sim Ueq, Uanis(C02A) \\sim Ueq,
Uanis(C026) \\sim Ueq, Uanis(C02V) \\sim Ueq, Uanis(C9) \\sim Ueq, Uanis(C58)
\\sim Ueq, Uanis(C93) \\sim Ueq, Uanis(C28) \\sim Ueq, Uanis(C48) \\sim Ueq,
Uanis(C40) \\sim Ueq, Uanis(C14) \\sim Ueq, Uanis(C31) \\sim Ueq, Uanis(C11)
\\sim Ueq, Uanis(C51) \\sim Ueq, Uanis(C20) \\sim Ueq, Uanis(C17) \\sim Ueq,
Uanis(C30) \\sim Ueq, Uanis(C62) \\sim Ueq, Uanis(C59) \\sim Ueq, Uanis(C47)
\\sim Ueq, Uanis(C18) \\sim Ueq, Uanis(C10) \\sim Ueq, Uanis(C44) \\sim Ueq,
Uanis(C12) \\sim Ueq, Uanis(C24) \\sim Ueq, Uanis(C22) \\sim Ueq, Uanis(C128)
\\sim Ueq, Uanis(C57) \\sim Ueq, Uanis(C21) \\sim Ueq, Uanis(C66) \\sim Ueq,
Uanis(C50) \\sim Ueq, Uanis(C25) \\sim Ueq, Uanis(C29) \\sim Ueq, Uanis(C33)
\\sim Ueq, Uanis(C36) \\sim Ueq, Uanis(C38) \\sim Ueq, Uanis(C39) \\sim Ueq,
Uanis(C60) \\sim Ueq, Uanis(C49) \\sim Ueq, Uanis(C45) \\sim Ueq, Uanis(C61)
\\sim Ueq, Uanis(C42) \\sim Ueq, Uanis(C43) \\sim Ueq, Uanis(C34) \\sim Ueq,
Uanis(C55) \\sim Ueq, Uanis(C67) \\sim Ueq, Uanis(C1) \\sim Ueq, Uanis(C56)
\\sim Ueq, Uanis(C54) \\sim Ueq, Uanis(C73) \\sim Ueq, Uanis(C53) \\sim Ueq,
Uanis(C64) \\sim Ueq, Uanis(C109) \\sim Ueq, Uanis(N00G) \\sim Ueq, Uanis(N00D)
\\sim Ueq, Uanis(N021) \\sim Ueq, Uanis(N1) \\sim Ueq, Uanis(N019) \\sim Ueq,
Uanis(N2) \\sim Ueq, Uanis(N15) \\sim Ueq, Uanis(N19) \\sim Ueq, Uanis(N16)
\\sim Ueq, Uanis(N52) \\sim Ueq, Uanis(N13) \\sim Ueq, Uanis(N32) \\sim Ueq:
with sigma of 0.02 and sigma for terminal atoms of 0.04
Uanis(C66) \\sim Ueq, Uanis(C57) \\sim Ueq, Uanis(C10) \\sim Ueq: with sigma of
0.001 and sigma for terminal atoms of 0.002
2.a Fitted hexagon refined as free rotating group:
 C00N(C00K,C011,N00D,C00Y,C00S), C013(N021,C01Z,C02O,C02B,C01V), C01J(N1,C01T,
 C022,C02Z,C112), C01M(C02I,C01G,C01F,C016,N019), C01U(N2,C02C,C02Y,C02T,C02A),
 C9(C58,C93,C28,C48,C40), C14(C31,C11,N15,C51,C20), C17(N19,C30,C62,C59,C47),
 C18(C10,C44,N16,C12,C24), C22(C128,C57,C21,C66,C50), C39(C60,C49,C45,C61,N52),
 C43(N13,C34,C55,C67,C1), C56(C54,C73,C53,C64,N32)
;
_olex2_submission_special_instructions 'No special instructions were received'

loop_
_space_group_symop_operation_xyz
'x, y, z'
'x, -y, z'
'x+1/2, y+1/2, z'
'x+1/2, -y+1/2, z'

loop_
_atom_site_label
_atom_site_type_symbol
_atom_site_fract_x
_atom_site_fract_y
_atom_site_fract_z
_atom_site_U_iso_or_equiv
_atom_site_adp_type
_atom_site_occupancy
_atom_site_site_symmetry_order
_atom_site_calc_flag
_atom_site_refinement_flags_posn
_atom_site_refinement_flags_adp
_atom_site_refinement_flags_occupancy
_atom_site_disorder_assembly
_atom_site_disorder_group
S001 S 0.7416(7) 1.000000 0.3359(3) 0.065(3) Uani 1 2 d S T P . .
S1 S 0.6965(8) 1.000000 0.2566(3) 0.077(3) Uani 1 2 d S T P . .
O005 O 0.691(3) 1.000000 0.3678(7) 0.114(10) Uani 1 2 d S T P . .
C007 C 0.5141(15) 0.8922(4) 0.2813(6) 0.044(5) Uani 1 1 d . U . . .
O008 O 0.604(3) 1.000000 0.2235(6) 0.087(7) Uani 1 2 d S T P . .
C009 C 0.2085(19) 0.7646(4) 0.1980(4) 0.045(4) Uani 1 1 d . U . . .
C00B C 0.6610(16) 0.9575(4) 0.3147(5) 0.043(4) Uani 1 1 d . U . . .
C00E C 0.6427(16) 0.9573(4) 0.2790(6) 0.046(5) Uani 1 1 d . U . . .
C00F C 0.1031(18) 0.7742(5) 0.1765(5) 0.060(5) Uani 1 1 d . U . . .
N00G N 0.0684(19) 0.7060(5) 0.1578(4) 0.067(5) Uani 1 1 d . U . . .
C00H C 0.287(2) 0.7976(5) 0.2221(5) 0.058(5) Uani 1 1 d . U . . .
O00I O 0.9009(16) 1.000000 0.3329(7) 0.101(9) Uani 1 2 d S T P . .
C00J C 0.4402(17) 0.8576(5) 0.2621(5) 0.058(5) Uani 1 1 d . U . . .
C00L C 0.4698(14) 0.8588(4) 0.3349(5) 0.042(4) Uani 1 1 d . U . . .
C00M C 0.5714(19) 0.9259(5) 0.2622(5) 0.052(5) Uani 1 1 d . U . . .
C00N C 0.3055(12) 0.7655(3) 0.3945(3) 0.063(6) Uani 1 1 d G U . . .
C00K C 0.2166(12) 0.7767(2) 0.4186(3) 0.051(5) Uani 1 1 d G U . . .
C011 C 0.1767(12) 0.7473(4) 0.4409(3) 0.057(5) Uani 1 1 d G U . . .
N00D N 0.2258(13) 0.7067(3) 0.4392(3) 0.071(5) Uani 1 1 d G U . . .
C00Y C 0.3147(12) 0.6955(2) 0.4151(3) 0.048(5) Uani 1 1 d G U . . .
C00S C 0.3546(11) 0.7249(3) 0.3928(3) 0.037(4) Uani 1 1 d G U . . .
C00P C 0.3617(18) 0.7973(4) 0.3732(4) 0.040(4) Uani 1 1 d . U . . .
C00Q C 0.6057(17) 0.9250(5) 0.3307(5) 0.049(5) Uani 1 1 d . U . . .
O00W O 0.8680(16) 1.000000 0.2593(8) 0.121(12) Uani 1 2 d S T P . .
C010 C 0.030(2) 0.7427(7) 0.1540(5) 0.065(6) Uani 1 1 d . U . . .
C012 C 0.499(2) 0.8220(7) 0.2544(6) 0.083(7) Uani 1 1 d . U . . .
C013 C -0.0742(13) 0.7541(5) 0.1267(3) 0.076(7) Uani 1 1 d G U . . .
N021 N -0.0984(16) 0.7959(4) 0.1200(4) 0.108(7) Uani 1 1 d G U . . .
C01Z C -0.2108(18) 0.8080(4) 0.0962(4) 0.081(7) Uani 1 1 d G U . . .
C02O C -0.2990(14) 0.7782(6) 0.0792(3) 0.093(8) Uani 1 1 d G U . . .
C02B C -0.2748(15) 0.7364(5) 0.0859(4) 0.138(11) Uani 1 1 d G U . . .
C01V C -0.1624(16) 0.7243(4) 0.1097(4) 0.072(6) Uani 1 1 d G U . . .
C014 C 0.5355(15) 0.8933(4) 0.3132(5) 0.034(4) Uani 1 1 d . U . . .
C015 C 0.492(2) 0.7941(6) 0.3610(5) 0.062(5) Uani 1 1 d . U . . .
C017 C 0.187(2) 0.6957(5) 0.1810(5) 0.062(5) Uani 1 1 d . U . . .
C01A C 0.547(2) 0.8258(7) 0.3422(6) 0.076(6) Uani 1 1 d . U . . .
C01C C 0.423(2) 0.7881(7) 0.2369(5) 0.078(7) Uani 1 1 d . U . . .
C01J C 0.2276(17) 0.6515(3) 0.1827(4) 0.078(6) Uani 1 1 d G U . . .
N1 N 0.3199(15) 0.6391(3) 0.2103(3) 0.074(5) Uani 1 1 d G U . . .
C01T C 0.3663(16) 0.5981(4) 0.2134(4) 0.097(8) Uani 1 1 d G U . . .
C022 C 0.320(2) 0.5696(3) 0.1888(5) 0.132(11) Uani 1 1 d G U . . .
C02Z C 0.228(2) 0.5820(5) 0.1611(4) 0.111(9) Uani 1 1 d G U . . .
C112 C 0.182(2) 0.6230(5) 0.1581(4) 0.130(10) Uani 1 1 d G U . . .
C01M C 0.3393(16) 0.6530(3) 0.4131(4) 0.087(7) Uani 1 1 d G U . . .
C02I C 0.3097(19) 0.6244(5) 0.4370(3) 0.105(8) Uani 1 1 d G U . . .
C01G C 0.350(2) 0.5831(4) 0.4340(4) 0.130(11) Uani 1 1 d G U . . .
C01F C 0.4206(18) 0.5706(3) 0.4071(5) 0.089(7) Uani 1 1 d G U . . .
C016 C 0.4503(15) 0.5992(4) 0.3832(3) 0.075(6) Uani 1 1 d G U . . .
N019 N 0.4096(13) 0.6404(4) 0.3862(3) 0.061(4) Uani 1 1 d G U . . .
C01N C 0.292(2) 0.8650(6) 0.2492(7) 0.088(7) Uani 1 1 d . U . . .
C01R C 0.343(3) 0.8617(6) 0.3444(7) 0.107(8) Uani 1 1 d . U . . .
C01U C 0.0926(13) 0.7572(5) 0.4669(3) 0.075(6) Uani 1 1 d G U . . .
N2 N 0.0854(14) 0.7989(4) 0.4752(4) 0.082(5) Uani 1 1 d G U . . .
C02C C 0.0032(17) 0.8113(4) 0.5002(4) 0.074(6) Uani 1 1 d G U . . .
C02Y C -0.0718(17) 0.7820(5) 0.5169(3) 0.120(10) Uani 1 1 d G U . . .
C02T C -0.0646(16) 0.7404(5) 0.5087(4) 0.081(6) Uani 1 1 d G U . . .
C02A C 0.0176(16) 0.7280(3) 0.4837(4) 0.074(6) Uani 1 1 d G U . . .
C026 C 0.261(3) 0.8338(6) 0.3598(7) 0.097(8) Uani 1 1 d . U . . .
C02V C 0.267(2) 0.7200(5) 0.2024(5) 0.060(5) Uani 1 1 d . U . . .
S2 S 0.714(3) 1.000000 0.7533(4) 0.193(9) Uani 1 2 d S T P . .
S3 S 0.7605(19) 1.000000 0.8336(4) 0.145(6) Uani 1 2 d S T P . .
C9 C 0.428(2) 0.8609(6) 0.7546(5) 0.101(8) Uani 1 1 d G U . . .
C58 C 0.302(3) 0.8696(5) 0.7333(7) 0.173(15) Uani 1 1 d G U . . .
C93 C 0.230(2) 0.8381(7) 0.7147(6) 0.24(2) Uani 1 1 d G U . . .
C28 C 0.284(2) 0.7978(5) 0.7174(5) 0.087(7) Uani 1 1 d G U . . .
C48 C 0.409(2) 0.7891(5) 0.7386(5) 0.125(10) Uani 1 1 d G U . . .
C40 C 0.4813(19) 0.8206(7) 0.7572(5) 0.144(12) Uani 1 1 d G U . . .
C14 C 0.3477(19) 0.7726(5) 0.8946(4) 0.074(6) Uani 1 1 d G U . . .
C31 C 0.286(2) 0.7887(5) 0.9215(5) 0.149(12) Uani 1 1 d G U . . .
C11 C 0.212(2) 0.7628(8) 0.9414(4) 0.197(16) Uani 1 1 d G U . . .
N15 N 0.2008(18) 0.7207(8) 0.9343(5) 0.116(8) Uani 1 1 d G U . . .
C51 C 0.263(2) 0.7045(5) 0.9074(5) 0.23(2) Uani 1 1 d G U . . .
C20 C 0.336(2) 0.7305(6) 0.8875(4) 0.180(14) Uani 1 1 d G U . . .
C17 C 0.1168(18) 0.7568(7) 0.9637(4) 0.129(10) Uani 1 1 d G U . . .
N19 N 0.098(2) 0.7964(6) 0.9760(5) 0.186(13) Uani 1 1 d G U . . .
C30 C 0.007(2) 0.8026(6) 1.0007(5) 0.142(12) Uani 1 1 d G U . . .
C62 C -0.065(2) 0.7693(8) 1.0131(4) 0.096(8) Uani 1 1 d G U . . .
C59 C -0.047(2) 0.7297(7) 1.0008(6) 0.48(5) Uani 1 1 d G U . . .
C47 C 0.044(2) 0.7234(5) 0.9761(6) 0.123(10) Uani 1 1 d G U . . .
C18 C 0.196(2) 0.7729(5) 0.6942(4) 0.32(3) Uani 1 1 d G U . . .
C10 C 0.2363(18) 0.7319(6) 0.7007(4) 0.063(5) Uani 1 1 d G U . . .
C44 C 0.167(2) 0.7002(4) 0.6819(5) 0.173(15) Uani 1 1 d G U . . .
N16 N 0.058(2) 0.7094(6) 0.6565(5) 0.169(11) Uani 1 1 d G U . . .
C12 C 0.0179(16) 0.7504(7) 0.6499(4) 0.091(8) Uani 1 1 d G U . . .
C24 C 0.087(2) 0.7821(5) 0.6687(5) 0.117(10) Uani 1 1 d G U . . .
C22 C 0.501(2) 0.8593(5) 0.8320(4) 0.073(6) Uani 1 1 d G U . . .
C128 C 0.3563(19) 0.8599(7) 0.8392(6) 0.129(10) Uani 1 1 d G U . . .
C57 C 0.305(2) 0.8287(9) 0.8585(8) 0.778(16) Uani 1 1 d G U . . .
C21 C 0.398(3) 0.7969(8) 0.8705(8) 0.180(16) Uani 1 1 d G U . . .
C66 C 0.543(3) 0.7963(7) 0.8633(8) 1.27(3) Uani 1 1 d G U . . .
C50 C 0.594(2) 0.8275(7) 0.8440(6) 0.145(11) Uani 1 1 d G U . . .
C25 C 0.545(3) 0.8926(8) 0.8079(8) 0.103(8) Uani 1 1 d . U . . .
C29 C 0.495(3) 0.8935(8) 0.7754(7) 0.090(8) Uani 1 1 d . U . . .
C33 C 0.677(3) 0.9574(9) 0.8073(9) 0.111(9) Uani 1 1 d . U . . .
C36 C 0.649(3) 0.9578(9) 0.7742(8) 0.095(8) Uani 1 1 d . U . . .
C38 C 0.619(3) 0.9273(8) 0.8283(8) 0.111(9) Uani 1 1 d . U . . .
C39 C 0.352(3) 0.6564(6) 0.9092(8) 0.146(13) Uani 1 1 d G U . . .
C60 C 0.319(3) 0.6305(10) 0.9346(6) 0.162(14) Uani 1 1 d G U . . .
C49 C 0.357(3) 0.5888(9) 0.9344(6) 0.186(17) Uani 1 1 d G U . . .
C45 C 0.429(3) 0.5731(5) 0.9086(7) 0.125(10) Uani 1 1 d G U . . .
C61 C 0.462(2) 0.5991(7) 0.8832(5) 0.133(11) Uani 1 1 d G U . . .
N52 N 0.423(2) 0.6407(6) 0.8835(6) 0.175(11) Uani 1 1 d G U . . .
C42 C 0.560(4) 0.9271(11) 0.7596(7) 0.123(10) Uani 1 1 d . U . . .
C43 C 0.218(2) 0.6513(5) 0.6790(6) 0.122(10) Uani 1 1 d G U . . .
N13 N 0.321(2) 0.6404(6) 0.7051(5) 0.161(11) Uani 1 1 d G U . . .
C34 C 0.370(2) 0.5997(7) 0.7085(5) 0.116(10) Uani 1 1 d G U . . .
C55 C 0.315(3) 0.5699(5) 0.6857(6) 0.190(17) Uani 1 1 d G U . . .
C67 C 0.212(3) 0.5808(7) 0.6596(5) 0.134(11) Uani 1 1 d G U . . .
C1 C 0.163(2) 0.6215(8) 0.6562(5) 0.128(11) Uani 1 1 d G U . . .
C56 C -0.0886(17) 0.7505(7) 0.6250(4) 0.100(9) Uani 1 1 d G U . . .
C54 C -0.183(2) 0.7211(5) 0.6092(5) 0.144(12) Uani 1 1 d G U . . .
C73 C -0.2926(18) 0.7333(7) 0.5849(4) 0.080(7) Uani 1 1 d G U . . .
C53 C -0.309(2) 0.7749(8) 0.5764(5) 0.23(2) Uani 1 1 d G U . . .
C64 C -0.215(2) 0.8043(5) 0.5922(6) 0.189(18) Uani 1 1 d G U . . .
N32 N -0.1046(17) 0.7921(6) 0.6165(5) 0.109(7) Uani 1 1 d G U . . .
C109 C 0.212(3) 0.8316(8) 0.2283(8) 0.111(9) Uani 1 1 d . U . . .
O9 O 0.605(3) 1.000000 0.7218(7) 0.105(8) Uani 1 2 d S T P . .
O10 O 0.706(3) 1.000000 0.8669(7) 0.126(11) Uani 1 2 d S T P . .
O34 O 0.921(3) 1.000000 0.8333(15) 0.26(3) Uani 1 2 d S T P . .

loop_
_atom_site_aniso_label
_atom_site_aniso_U_11
_atom_site_aniso_U_22
_atom_site_aniso_U_33
_atom_site_aniso_U_23
_atom_site_aniso_U_13
_atom_site_aniso_U_12
S001 0.043(4) 0.019(3) 0.122(8) 0.000 -0.036(4) 0.000
S1 0.044(4) 0.014(3) 0.185(10) 0.000 0.074(5) 0.000
O005 0.20(3) 0.013(9) 0.10(2) 0.000 -0.100(19) 0.000
C007 0.028(8) 0.012(7) 0.089(14) -0.008(9) 0.001(9) -0.005(6)
O008 0.144(19) 0.029(11) 0.089(17) 0.000 0.015(15) 0.000
C009 0.066(10) 0.004(6) 0.060(11) 0.000(7) -0.011(9) -0.018(7)
C00B 0.032(9) 0.014(7) 0.082(14) 0.000(9) -0.004(8) -0.002(6)
C00E 0.036(9) 0.005(6) 0.098(15) 0.014(9) 0.014(9) -0.001(6)
C00F 0.042(9) 0.023(8) 0.108(15) 0.006(9) -0.025(10) -0.011(7)
N00G 0.089(11) 0.041(9) 0.069(11) 0.012(9) -0.004(9) -0.035(8)
C00H 0.080(12) 0.037(10) 0.056(12) -0.035(9) -0.002(10) 0.002(9)
O00I 0.017(9) 0.033(10) 0.24(3) 0.000 -0.053(12) 0.000
C00J 0.030(9) 0.029(9) 0.115(15) -0.017(10) 0.014(9) -0.018(7)
C00L 0.007(7) 0.015(7) 0.105(13) -0.009(8) 0.010(8) -0.008(6)
C00M 0.057(10) 0.024(8) 0.076(13) -0.004(9) 0.013(9) -0.007(8)
C00N 0.082(12) 0.041(11) 0.066(13) -0.001(10) 0.012(10) -0.046(9)
C00K 0.078(11) 0.036(9) 0.038(10) -0.015(8) -0.004(9) -0.035(9)
C011 0.042(9) 0.078(13) 0.052(12) -0.045(10) 0.015(9) -0.025(9)
N00D 0.119(13) 0.035(9) 0.056(10) 0.034(8) -0.006(9) 0.006(9)
C00Y 0.061(10) 0.025(8) 0.054(11) 0.016(8) -0.009(9) -0.005(8)
C00S 0.045(9) 0.017(7) 0.048(10) -0.014(7) 0.004(7) 0.008(6)
C00P 0.066(10) 0.017(7) 0.040(10) 0.004(7) 0.012(8) -0.002(7)
C00Q 0.044(9) 0.030(9) 0.076(13) 0.015(9) 0.018(9) 0.005(8)
O00W 0.007(8) 0.046(11) 0.33(4) 0.000 0.094(15) 0.000
C010 0.090(13) 0.065(12) 0.037(11) -0.013(10) -0.002(10) 0.040(11)
C012 0.066(11) 0.078(14) 0.096(15) -0.038(12) -0.029(11) 0.024(10)
C013 0.073(13) 0.090(15) 0.068(14) -0.006(12) 0.021(11) -0.030(12)
N021 0.141(16) 0.091(14) 0.094(15) -0.028(12) 0.016(13) 0.007(12)
C01Z 0.074(13) 0.095(15) 0.069(14) -0.001(12) -0.012(11) 0.017(11)
C02O 0.068(12) 0.139(18) 0.078(15) -0.032(14) 0.037(11) -0.001(13)
C02B 0.144(19) 0.13(2) 0.14(2) 0.008(18) 0.024(17) -0.047(17)
C01V 0.078(12) 0.083(13) 0.048(12) 0.009(10) -0.026(10) -0.055(10)
C014 0.028(8) 0.020(8) 0.056(12) 0.000(8) 0.015(8) 0.005(6)
C015 0.055(11) 0.061(12) 0.076(13) 0.006(10) 0.031(10) 0.021(9)
C017 0.081(12) 0.023(9) 0.077(13) -0.011(9) -0.012(11) -0.015(9)
C01A 0.090(13) 0.057(12) 0.085(15) 0.026(11) 0.026(12) 0.019(11)
C01C 0.082(13) 0.079(14) 0.067(13) -0.031(11) -0.024(11) 0.039(11)
C01J 0.099(14) 0.044(11) 0.088(15) -0.024(11) 0.001(12) -0.013(10)
N1 0.111(12) 0.023(7) 0.094(13) -0.033(8) 0.036(10) 0.003(8)
C01T 0.105(15) 0.066(14) 0.120(18) -0.019(13) 0.014(14) -0.014(12)
C022 0.131(18) 0.075(15) 0.18(2) -0.047(17) -0.002(17) 0.041(14)
C02Z 0.150(19) 0.066(14) 0.114(18) -0.039(14) 0.003(15) -0.002(14)
C112 0.21(2) 0.074(15) 0.094(18) 0.000(14) -0.026(17) -0.031(16)
C01M 0.085(13) 0.069(13) 0.102(16) 0.029(13) -0.011(12) -0.014(11)
C02I 0.168(19) 0.043(11) 0.107(17) 0.041(12) 0.033(15) -0.015(12)
C01G 0.16(2) 0.087(17) 0.15(2) 0.075(16) 0.016(17) -0.028(15)
C01F 0.095(14) 0.049(12) 0.119(18) -0.008(13) -0.008(13) -0.004(11)
C016 0.086(13) 0.051(12) 0.080(15) 0.006(11) -0.025(11) 0.011(10)
N019 0.066(10) 0.057(10) 0.057(11) 0.004(8) -0.004(8) 0.009(8)
C01N 0.077(13) 0.029(9) 0.151(18) -0.029(11) -0.014(13) 0.003(9)
C01R 0.145(18) 0.040(11) 0.150(19) 0.020(13) 0.083(16) 0.018(12)
C01U 0.061(11) 0.111(16) 0.049(13) 0.009(12) -0.006(10) -0.017(12)
N2 0.067(10) 0.077(12) 0.101(14) -0.005(11) 0.001(10) 0.006(9)
C02C 0.091(14) 0.086(14) 0.044(12) -0.014(11) -0.003(10) -0.021(12)
C02Y 0.142(18) 0.091(17) 0.116(19) -0.044(15) -0.030(16) 0.007(15)
C02T 0.106(15) 0.083(14) 0.055(13) -0.002(11) 0.010(11) -0.016(12)
C02A 0.065(11) 0.099(15) 0.060(13) 0.009(12) 0.012(10) -0.024(11)
C026 0.149(17) 0.033(10) 0.120(18) 0.006(11) 0.071(15) -0.001(11)
C02V 0.093(13) 0.019(8) 0.068(13) -0.002(9) 0.014(10) 0.014(8)
S2 0.40(3) 0.054(7) 0.137(13) 0.000 0.074(17) 0.000
S3 0.250(17) 0.033(5) 0.139(12) 0.000 -0.031(11) 0.000
C9 0.107(16) 0.076(15) 0.124(19) -0.002(14) 0.028(14) -0.009(13)
C58 0.18(2) 0.13(2) 0.20(3) 0.00(2) -0.01(2) -0.064(19)
C93 0.21(3) 0.23(3) 0.28(3) -0.07(2) -0.01(2) 0.04(2)
C28 0.095(14) 0.066(13) 0.098(16) 0.042(12) 0.004(13) 0.006(11)
C48 0.140(19) 0.13(2) 0.108(19) -0.028(17) 0.013(16) 0.022(16)
C40 0.18(2) 0.12(2) 0.13(2) -0.027(18) -0.007(17) -0.007(18)
C14 0.133(16) 0.036(10) 0.059(13) 0.030(10) 0.037(12) 0.025(11)
C31 0.145(19) 0.17(2) 0.13(2) 0.078(19) -0.003(17) 0.012(18)
C11 0.20(2) 0.27(3) 0.13(2) 0.03(2) 0.058(19) 0.10(2)
N15 0.092(13) 0.175(19) 0.084(14) 0.000(14) 0.024(11) -0.037(13)
C51 0.24(3) 0.19(3) 0.25(3) 0.01(2) -0.04(2) -0.11(2)
C20 0.16(2) 0.23(3) 0.14(2) 0.12(2) -0.015(17) -0.049(19)
C17 0.114(17) 0.090(16) 0.17(2) 0.020(17) -0.042(17) 0.007(14)
N19 0.22(2) 0.125(19) 0.19(2) -0.040(17) -0.077(18) 0.057(17)
C30 0.124(18) 0.18(2) 0.11(2) -0.036(18) -0.012(16) 0.032(18)
C62 0.072(13) 0.16(2) 0.058(13) 0.058(14) 0.021(11) 0.008(13)
C59 0.46(5) 0.52(5) 0.45(5) 0.01(3) 0.00(3) 0.00(3)
C47 0.085(14) 0.18(2) 0.100(18) 0.015(17) 0.011(13) -0.044(15)
C18 0.29(4) 0.36(4) 0.31(4) 0.01(2) 0.06(2) 0.03(2)
C10 0.084(5) 0.040(5) 0.063(5) -0.0004(13) 0.0068(14) -0.0003(13)
C44 0.20(2) 0.18(2) 0.14(2) 0.08(2) 0.031(19) -0.06(2)
N16 0.127(17) 0.19(2) 0.20(2) 0.083(18) 0.062(16) -0.002(16)
C12 0.094(15) 0.079(15) 0.103(17) 0.022(14) 0.024(13) -0.016(12)
C24 0.153(19) 0.118(18) 0.082(16) -0.041(15) 0.024(15) 0.019(16)
C22 0.073(12) 0.069(13) 0.081(14) 0.004(12) 0.031(11) 0.009(11)
C128 0.17(2) 0.093(17) 0.118(19) 0.011(16) -0.002(17) -0.005(16)
C57 0.537(16) 0.908(16) 0.922(16) 0.8998(13) 0.229(2) 0.2924(13)
C21 0.20(2) 0.15(2) 0.18(2) 0.01(2) -0.01(2) -0.02(2)
C66 1.28(3) 1.27(3) 1.26(3) 0.0000(13) 0.140(4) 1.1763(13)
C50 0.25(2) 0.062(14) 0.13(2) -0.021(14) 0.034(19) 0.031(16)
C25 0.116(16) 0.086(15) 0.099(17) -0.014(14) -0.030(14) 0.000(13)
C29 0.139(17) 0.067(14) 0.075(16) -0.019(12) 0.057(14) -0.004(13)
C33 0.088(15) 0.113(18) 0.13(2) 0.005(16) 0.011(15) 0.027(13)
C36 0.105(16) 0.096(16) 0.088(17) 0.017(14) 0.026(14) -0.011(13)
C38 0.110(16) 0.061(13) 0.15(2) 0.037(15) -0.018(15) 0.005(13)
C39 0.14(2) 0.12(2) 0.18(2) 0.004(19) 0.058(18) 0.045(17)
C60 0.19(2) 0.13(2) 0.17(2) -0.01(2) 0.02(2) 0.021(19)
C49 0.17(2) 0.19(3) 0.20(3) 0.02(2) 0.04(2) -0.03(2)
C45 0.16(2) 0.070(15) 0.14(2) -0.010(16) -0.034(17) -0.034(15)
C61 0.17(2) 0.069(15) 0.16(2) 0.028(16) -0.014(17) 0.023(15)
N52 0.174(19) 0.107(17) 0.23(2) -0.020(18) -0.014(18) -0.016(15)
C42 0.16(2) 0.115(18) 0.092(17) -0.007(16) 0.022(16) 0.043(17)
C43 0.138(19) 0.122(19) 0.108(19) 0.000(17) 0.017(16) 0.022(16)
N13 0.154(19) 0.17(2) 0.17(2) -0.038(18) 0.028(17) 0.022(17)
C34 0.134(18) 0.082(16) 0.14(2) -0.049(15) 0.043(16) -0.017(14)
C55 0.20(3) 0.17(3) 0.20(3) -0.04(2) 0.03(2) 0.03(2)
C67 0.18(2) 0.083(16) 0.13(2) -0.043(16) 0.007(18) -0.012(16)
C1 0.141(19) 0.12(2) 0.118(19) -0.025(17) 0.008(16) -0.015(17)
C56 0.095(17) 0.13(2) 0.073(16) 0.019(15) 0.025(14) 0.018(16)
C54 0.109(17) 0.19(2) 0.14(2) -0.015(19) 0.057(17) -0.044(17)
C73 0.052(11) 0.137(18) 0.052(13) 0.022(13) 0.016(10) 0.000(12)
C53 0.21(3) 0.26(3) 0.21(3) -0.04(2) -0.04(2) -0.01(2)
C64 0.21(3) 0.18(3) 0.17(3) 0.06(2) 0.01(2) -0.05(2)
N32 0.086(12) 0.143(17) 0.092(14) -0.010(13) -0.008(11) 0.040(12)
C109 0.112(16) 0.066(14) 0.15(2) -0.048(14) -0.014(15) 0.008(13)
O9 0.101(17) 0.12(2) 0.11(2) 0.000 0.078(16) 0.000
O10 0.19(3) 0.09(2) 0.08(2) 0.000 -0.071(19) 0.000
O34 0.028(15) 0.19(4) 0.54(9) 0.000 -0.04(3) 0.000

loop_
_atom_type_symbol
_atom_type_description
_atom_type_scat_dispersion_real
_atom_type_scat_dispersion_imag
_atom_type_scat_source
C C 0.0033 0.0016 'International Tables Vol C Tables 4.2.6.8 and 6.1.1.4'
H H 0.0000 0.0000 'International Tables Vol C Tables 4.2.6.8 and 6.1.1.4'
N N 0.0061 0.0033 'International Tables Vol C Tables 4.2.6.8 and 6.1.1.4'
O O 0.0106 0.0060 'International Tables Vol C Tables 4.2.6.8 and 6.1.1.4'
S S 0.1246 0.1234 'International Tables Vol C Tables 4.2.6.8 and 6.1.1.4'

loop_
_geom_angle_atom_site_label_1
_geom_angle_atom_site_label_2
_geom_angle_atom_site_label_3
_geom_angle
_geom_angle_site_symmetry_1
_geom_angle_site_symmetry_3
_geom_angle_publ_flag
O005 S001 C00B 106.6(9) . . ?
O005 S001 C00B 106.6(9) . 2_575 ?
O005 S001 O00I 120.2(16) . . ?
C00B S001 C00B 103.9(12) . 2_575 ?
O00I S001 C00B 109.1(9) . . ?
O00I S001 C00B 109.1(9) . 2_575 ?
O008 S1 C00E 107.5(9) . . ?
O008 S1 C00E 107.5(9) . 2_575 ?
O008 S1 O00W 121.7(16) . . ?
C00E S1 C00E 103.7(13) . 2_575 ?
O00W S1 C00E 107.6(9) . 2_575 ?
O00W S1 C00E 107.6(9) . . ?
C00M C007 C00J 116.6(19) . . ?
C014 C007 C00J 124.1(17) . . ?
C014 C007 C00M 119.2(15) . . ?
C00F C009 C00H 121.9(15) . . ?
C00F C009 C02V 122.5(15) . . ?
C02V C009 C00H 115.5(15) . . ?
C00E C00B S001 120.0(13) . . ?
C00Q C00B S001 122.0(17) . . ?
C00Q C00B C00E 117.9(15) . . ?
C00B C00E S1 120.7(13) . . ?
C00M C00E S1 118.4(17) . . ?
C00M C00E C00B 120.6(15) . . ?
C009 C00F C010 121.2(15) . . ?
C010 N00G C017 119.9(17) . . ?
C01C C00H C009 117.4(16) . . ?
C109 C00H C009 117.6(18) . . ?
C109 C00H C01C 124.8(19) . . ?
C012 C00J C007 127.0(16) . . ?
C012 C00J C01N 117.4(17) . . ?
C01N C00J C007 115.5(15) . . ?
C01A C00L C014 118.2(14) . . ?
C01R C00L C014 122.5(15) . . ?
C01R C00L C01A 119.2(18) . . ?
C00E C00M C007 118.1(18) . . ?
C00K C00N C00S 120.0 . . ?
C00K C00N C00P 120.2(10) . . ?
C00S C00N C00P 119.4(10) . . ?
C00N C00K C011 120.0 . . ?
C00K C011 C01U 122.6(10) . . ?
N00D C011 C00K 120.0 . . ?
N00D C011 C01U 117.3(10) . . ?
C011 N00D C00Y 120.0 . . ?
N00D C00Y C00S 120.0 . . ?
C01M C00Y N00D 114.2(10) . . ?
C01M C00Y C00S 125.2(10) . . ?
C00Y C00S C00N 120.0 . . ?
C00N C00P C026 119.9(14) . . ?
C015 C00P C00N 123.0(14) . . ?
C015 C00P C026 116.6(15) . . ?
C00B C00Q C014 120.5(18) . . ?
N00G C010 C00F 118.5(17) . . ?
N00G C010 C013 119.8(19) . . ?
C013 C010 C00F 121.5(17) . . ?
C00J C012 C01C 125.7(17) . . ?
N021 C013 C010 118.7(13) . . ?
N021 C013 C01V 120.0 . . ?
C01V C013 C010 120.9(13) . . ?
C013 N021 C01Z 120.0 . . ?
C02O C01Z N021 120.0 . . ?
C02B C02O C01Z 120.0 . . ?
C01V C02B C02O 120.0 . . ?
C02B C01V C013 120.0 . . ?
C007 C014 C00L 121.1(15) . . ?
C007 C014 C00Q 123.7(16) . . ?
C00Q C014 C00L 115.1(16) . . ?
C00P C015 C01A 122.0(17) . . ?
N00G C017 C01J 115.8(15) . . ?
C02V C017 N00G 129.4(16) . . ?
C02V C017 C01J 114.8(17) . . ?
C00L C01A C015 120.2(18) . . ?
C00H C01C C012 114.8(17) . . ?
N1 C01J C017 116.5(13) . . ?
N1 C01J C112 120.0 . . ?
C112 C01J C017 123.5(13) . . ?
C01T N1 C01J 120.0 . . ?
N1 C01T C022 120.0 . . ?
C02Z C022 C01T 120.0 . . ?
C022 C02Z C112 120.0 . . ?
C02Z C112 C01J 120.0 . . ?
C00Y C01M C02I 124.5(11) . . ?
C00Y C01M N019 115.2(11) . . ?
C02I C01M N019 120.0 . . ?
C01M C02I C01G 120.0 . . ?
C02I C01G C01F 120.0 . . ?
C01G C01F C016 120.0 . . ?
N019 C016 C01F 120.0 . . ?
C016 N019 C01M 120.0 . . ?
C00J C01N C109 118.2(17) . . ?
C00L C01R C026 132(2) . . ?
N2 C01U C011 116.5(11) . . ?
N2 C01U C02A 120.0 . . ?
C02A C01U C011 123.5(11) . . ?
C02C N2 C01U 120.0 . . ?
N2 C02C C02Y 120.0 . . ?
C02C C02Y C02T 120.0 . . ?
C02A C02T C02Y 120.0 . . ?
C02T C02A C01U 120.0 . . ?
C01R C026 C00P 108(2) . . ?
C017 C02V C009 108.2(16) . . ?
C36 S2 C36 103(2) . 2_575 ?
O9 S2 C36 100.4(16) . . ?
O9 S2 C36 100.4(16) . 2_575 ?
C33 S3 C33 96(2) . 2_575 ?
O10 S3 C33 111.3(15) . . ?
O10 S3 C33 111.3(14) . 2_575 ?
O10 S3 O34 116(3) . . ?
O34 S3 C33 110.2(19) . . ?
O34 S3 C33 110.2(19) . 2_575 ?
C58 C9 C40 120.0 . . ?
C58 C9 C29 119(2) . . ?
C40 C9 C29 121(2) . . ?
C9 C58 C93 120.0 . . ?
C28 C93 C58 120.0 . . ?
C93 C28 C18 108.0(16) . . ?
C48 C28 C93 120.0 . . ?
C48 C28 C18 131.9(16) . . ?
C28 C48 C40 120.0 . . ?
C48 C40 C9 120.0 . . ?
C31 C14 C20 120.0 . . ?
C21 C14 C31 123(2) . . ?
C21 C14 C20 116(2) . . ?
C14 C31 C11 120.0 . . ?
N15 C11 C31 120.0 . . ?
C17 C11 C31 151(2) . . ?
C17 C11 N15 88(2) . . ?
C11 N15 C17 45.1(13) . . ?
C51 N15 C11 120.0 . . ?
C51 N15 C17 163.4(12) . . ?
N15 C51 C20 120.0 . . ?
N15 C51 C39 121.9(17) . . ?
C20 C51 C39 107.8(17) . . ?
C51 C20 C14 120.0 . . ?
C11 C17 N15 47.2(9) . . ?
C11 C17 N19 103.1(19) . . ?
C11 C17 C47 136.9(19) . . ?
N19 C17 N15 150.2(13) . . ?
N19 C17 C47 120.0 . . ?
C47 C17 N15 89.8(13) . . ?
C30 N19 C17 120.0 . . ?
C62 C30 N19 120.0 . . ?
C59 C62 C30 120.0 . . ?
C62 C59 C47 120.0 . . ?
C59 C47 C17 120.0 . . ?
C10 C18 C28 107.0(15) . . ?
C10 C18 C24 120.0 . . ?
C24 C18 C28 133.0(15) . . ?
C18 C10 C44 120.0 . . ?
C10 C44 C43 128.9(16) . . ?
N16 C44 C10 120.0 . . ?
N16 C44 C43 109.7(16) . . ?
C44 N16 C12 120.0 . . ?
N16 C12 C24 120.0 . . ?
C56 C12 N16 107.8(18) . . ?
C56 C12 C24 132.2(18) . . ?
C12 C24 C18 120.0 . . ?
C128 C22 C50 120.0 . . ?
C128 C22 C25 116.7(16) . . ?
C50 C22 C25 123.1(17) . . ?
C57 C128 C22 120.0 . . ?
C128 C57 C21 120.00(5) . . ?
C14 C21 C57 115(2) . . ?
C14 C21 C66 123(2) . . ?
C66 C21 C57 120.0 . . ?
C21 C66 C50 120.0 . . ?
C66 C50 C22 120.0 . . ?
C22 C25 C38 108(2) . . ?
C29 C25 C22 124(2) . . ?
C29 C25 C38 127(3) . . ?
C25 C29 C9 130(3) . . ?
C25 C29 C42 110(3) . . ?
C42 C29 C9 117(2) . . ?
C36 C33 S3 126(3) . . ?
C36 C33 C38 124(3) . . ?
C38 C33 S3 108(3) . . ?
C33 C36 S2 117(3) . . ?
C33 C36 C42 118(3) . . ?
C42 C36 S2 125(3) . . ?
C33 C38 C25 110(3) . . ?
C60 C39 C51 115(2) . . ?
C60 C39 N52 120.0 . . ?
N52 C39 C51 123(2) . . ?
C39 C60 C49 120.0 . . ?
C45 C49 C60 120.0 . . ?
C49 C45 C61 120.0 . . ?
C45 C61 N52 120.0 . . ?
C61 N52 C39 120.0 . . ?
C36 C42 C29 128(3) . . ?
N13 C43 C44 111.1(18) . . ?
N13 C43 C1 120.0 . . ?
C1 C43 C44 128.7(18) . . ?
C34 N13 C43 120.0 . . ?
C55 C34 N13 120.0 . . ?
C34 C55 C67 120.0 . . ?
C55 C67 C1 120.0 . . ?
C67 C1 C43 120.0 . . ?
C12 C56 C54 135.8(19) . . ?
C12 C56 N32 104.0(19) . . ?
C54 C56 N32 120.0 . . ?
C56 C54 C73 120.0 . . ?
C53 C73 C54 120.0 . . ?
C73 C53 C64 120.0 . . ?
N32 C64 C53 120.0 . . ?
C64 N32 C56 120.0 . . ?
C00H C109 C01N 118(2) . . ?

loop_
_geom_bond_atom_site_label_1
_geom_bond_atom_site_label_2
_geom_bond_distance
_geom_bond_site_symmetry_2
_geom_bond_publ_flag
S001 O005 1.42(3) . ?
S001 C00B 1.741(16) . ?
S001 C00B 1.741(16) 2_575 ?
S001 O00I 1.481(18) . ?
S1 O008 1.51(2) . ?
S1 C00E 1.755(16) . ?
S1 C00E 1.755(16) 2_575 ?
S1 O00W 1.567(15) . ?
C007 C00J 1.48(2) . ?
C007 C00M 1.47(2) . ?
C007 C014 1.29(2) . ?
C009 C00F 1.27(2) . ?
C009 C00H 1.57(2) . ?
C009 C02V 1.54(2) . ?
C00B C00E 1.44(2) . ?
C00B C00Q 1.36(2) . ?
C00E C00M 1.35(2) . ?
C00F C010 1.48(3) . ?
N00G C010 1.24(2) . ?
N00G C017 1.40(2) . ?
C00H C01C 1.35(2) . ?
C00H C109 1.33(3) . ?
C00J C012 1.32(2) . ?
C00J C01N 1.42(3) . ?
C00L C014 1.58(2) . ?
C00L C01A 1.30(2) . ?
C00L C01R 1.27(3) . ?
C00N C00K 1.3900 . ?
C00N C00S 1.3900 . ?
C00N C00P 1.473(16) . ?
C00K C011 1.3900 . ?
C011 N00D 1.3900 . ?
C011 C01U 1.415(13) . ?
N00D C00Y 1.3900 . ?
C00Y C00S 1.3900 . ?
C00Y C01M 1.393(12) . ?
C00P C015 1.35(2) . ?
C00P C026 1.56(3) . ?
C00Q C014 1.37(2) . ?
C010 C013 1.43(2) . ?
C012 C01C 1.45(3) . ?
C013 N021 1.3900 . ?
C013 C01V 1.3900 . ?
N021 C01Z 1.3900 . ?
C01Z C02O 1.3900 . ?
C02O C02B 1.3900 . ?
C02B C01V 1.3900 . ?
C015 C01A 1.40(3) . ?
C017 C01J 1.476(19) . ?
C017 C02V 1.33(2) . ?
C01J N1 1.3900 . ?
C01J C112 1.3900 . ?
N1 C01T 1.3900 . ?
C01T C022 1.3900 . ?
C022 C02Z 1.3900 . ?
C02Z C112 1.3900 . ?
C01M C02I 1.3900 . ?
C01M N019 1.3900 . ?
C02I C01G 1.3900 . ?
C01G C01F 1.3900 . ?
C01F C016 1.3900 . ?
C016 N019 1.3900 . ?
C01N C109 1.51(3) . ?
C01R C026 1.37(3) . ?
C01U N2 1.3900 . ?
C01U C02A 1.3900 . ?
N2 C02C 1.3900 . ?
C02C C02Y 1.3900 . ?
C02Y C02T 1.3900 . ?
C02T C02A 1.3900 . ?
S2 C36 1.74(3) . ?
S2 C36 1.74(3) 2_575 ?
S2 O9 1.54(3) . ?
S3 C33 1.86(3) . ?
S3 C33 1.86(3) 2_575 ?
S3 O10 1.49(3) . ?
S3 O34 1.47(3) . ?
C9 C58 1.3900 . ?
C9 C40 1.3900 . ?
C9 C29 1.44(3) . ?
C58 C93 1.3900 . ?
C93 C28 1.3900 . ?
C28 C48 1.3900 . ?
C28 C18 1.42(2) . ?
C48 C40 1.3900 . ?
C14 C31 1.3900 . ?
C14 C20 1.3900 . ?
C14 C21 1.37(2) . ?
C31 C11 1.3900 . ?
C11 N15 1.3900 . ?
C11 C17 1.34(2) . ?
N15 C51 1.3900 . ?
N15 C17 1.89(3) . ?
C51 C20 1.3900 . ?
C51 C39 1.75(3) . ?
C17 N19 1.3900 . ?
C17 C47 1.3900 . ?
N19 C30 1.3900 . ?
C30 C62 1.3900 . ?
C62 C59 1.3900 . ?
C59 C47 1.3900 . ?
C18 C10 1.3900 . ?
C18 C24 1.3900 . ?
C10 C44 1.3900 . ?
C44 N16 1.3900 . ?
C44 C43 1.65(2) . ?
N16 C12 1.3900 . ?
C12 C24 1.3900 . ?
C12 C56 1.326(19) . ?
C22 C128 1.3900 . ?
C22 C50 1.3900 . ?
C22 C25 1.54(3) . ?
C128 C57 1.3900 . ?
C57 C21 1.3900 . ?
C21 C66 1.3900 . ?
C66 C50 1.3900 . ?
C25 C29 1.35(3) . ?
C25 C38 1.51(3) . ?
C29 C42 1.43(4) . ?
C33 C36 1.34(3) . ?
C33 C38 1.43(4) . ?
C36 C42 1.37(4) . ?
C39 C60 1.3900 . ?
C39 N52 1.3900 . ?
C60 C49 1.3900 . ?
C49 C45 1.3900 . ?
C45 C61 1.3900 . ?
C61 N52 1.3900 . ?
C43 N13 1.3900 . ?
C43 C1 1.3900 . ?
N13 C34 1.3900 . ?
C34 C55 1.3900 . ?
C55 C67 1.3900 . ?
C67 C1 1.3900 . ?
C56 C54 1.3900 . ?
C56 N32 1.3900 . ?
C54 C73 1.3900 . ?
C73 C53 1.3900 . ?
C53 C64 1.3900 . ?
C64 N32 1.3900 . ?

loop_
_geom_torsion_atom_site_label_1
_geom_torsion_atom_site_label_2
_geom_torsion_atom_site_label_3
_geom_torsion_atom_site_label_4
_geom_torsion
_geom_torsion_site_symmetry_1
_geom_torsion_site_symmetry_2
_geom_torsion_site_symmetry_3
_geom_torsion_site_symmetry_4
_geom_torsion_publ_flag
S001 C00B C00E S1 -1.7(18) . . . . ?
S001 C00B C00E C00M -175.4(12) . . . . ?
S001 C00B C00Q C014 176.2(12) . . . . ?
S1 C00E C00M C007 -174.1(11) . . . . ?
O005 S001 C00B C00E 155.9(14) . . . . ?
O005 S001 C00B C00Q -20.0(16) . . . . ?
C007 C00J C012 C01C 177(2) . . . . ?
C007 C00J C01N C109 178(2) . . . . ?
O008 S1 C00E C00B -153.6(13) . . . . ?
O008 S1 C00E C00M 20.2(16) . . . . ?
C009 C00F C010 N00G 4(3) . . . . ?
C009 C00F C010 C013 -170.9(18) . . . . ?
C009 C00H C01C C012 170.3(19) . . . . ?
C009 C00H C109 C01N -175(2) . . . . ?
C00B S001 C00B C00E 43.5(18) 2_575 . . . ?
C00B S001 C00B C00Q -132.5(12) 2_575 . . . ?
C00B C00E C00M C007 0(2) . . . . ?
C00B C00Q C014 C007 -2(2) . . . . ?
C00B C00Q C014 C00L -177.0(13) . . . . ?
C00E S1 C00E C00B -40.0(17) 2_575 . . . ?
C00E S1 C00E C00M 133.8(13) 2_575 . . . ?
C00E C00B C00Q C014 0(2) . . . . ?
C00F C009 C00H C01C -161(2) . . . . ?
C00F C009 C00H C109 24(3) . . . . ?
C00F C009 C02V C017 -1(3) . . . . ?
C00F C010 C013 N021 5(2) . . . . ?
C00F C010 C013 C01V -167.5(15) . . . . ?
N00G C010 C013 N021 -170.2(17) . . . . ?
N00G C010 C013 C01V 17(3) . . . . ?
N00G C017 C01J N1 -165.0(14) . . . . ?
N00G C017 C01J C112 17(2) . . . . ?
N00G C017 C02V C009 -1(3) . . . . ?
C00H C009 C00F C010 -180.0(17) . . . . ?
C00H C009 C02V C017 178.4(17) . . . . ?
O00I S001 C00B C00E -72.8(16) . . . . ?
O00I S001 C00B C00Q 111.2(16) . . . . ?
C00J C007 C00M C00E -178.2(15) . . . . ?
C00J C007 C014 C00L -6(2) . . . . ?
C00J C007 C014 C00Q 179.0(15) . . . . ?
C00J C012 C01C C00H 13(4) . . . . ?
C00J C01N C109 C00H -3(4) . . . . ?
C00L C01R C026 C00P 14(5) . . . . ?
C00M C007 C00J C012 96(3) . . . . ?
C00M C007 C00J C01N -81(2) . . . . ?
C00M C007 C014 C00L 177.2(12) . . . . ?
C00M C007 C014 C00Q 2(2) . . . . ?
C00N C00K C011 N00D 0.0 . . . . ?
C00N C00K C011 C01U 176.8(11) . . . . ?
C00N C00P C015 C01A -176.6(18) . . . . ?
C00N C00P C026 C01R 172.4(19) . . . . ?
C00K C00N C00S C00Y 0.0 . . . . ?
C00K C00N C00P C015 148.6(15) . . . . ?
C00K C00N C00P C026 -40(2) . . . . ?
C00K C011 N00D C00Y 0.0 . . . . ?
C00K C011 C01U N2 -17.5(13) . . . . ?
C00K C011 C01U C02A 161.6(8) . . . . ?
C011 N00D C00Y C00S 0.0 . . . . ?
C011 N00D C00Y C01M -171.5(11) . . . . ?
C011 C01U N2 C02C 179.1(12) . . . . ?
C011 C01U C02A C02T -179.0(13) . . . . ?
N00D C011 C01U N2 159.4(7) . . . . ?
N00D C011 C01U C02A -21.6(13) . . . . ?
N00D C00Y C00S C00N 0.0 . . . . ?
N00D C00Y C01M C02I -14.5(13) . . . . ?
N00D C00Y C01M N019 171.0(8) . . . . ?
C00Y C01M C02I C01G -174.3(14) . . . . ?
C00Y C01M N019 C016 174.8(13) . . . . ?
C00S C00N C00K C011 0.0 . . . . ?
C00S C00N C00P C015 -24(2) . . . . ?
C00S C00N C00P C026 147.0(14) . . . . ?
C00S C00Y C01M C02I 174.5(8) . . . . ?
C00S C00Y C01M N019 0.0(15) . . . . ?
C00P C00N C00K C011 -173.1(12) . . . . ?
C00P C00N C00S C00Y 173.1(12) . . . . ?
C00P C015 C01A C00L -3(4) . . . . ?
C00Q C00B C00E S1 174.4(12) . . . . ?
C00Q C00B C00E C00M 1(2) . . . . ?
O00W S1 C00E C00B 73.8(16) . . . . ?
O00W S1 C00E C00M -112.4(16) . . . . ?
C010 N00G C017 C01J -177.5(19) . . . . ?
C010 N00G C017 C02V 4(3) . . . . ?
C010 C013 N021 C01Z -172.5(14) . . . . ?
C010 C013 C01V C02B 172.3(15) . . . . ?
C012 C00J C01N C109 1(4) . . . . ?
C013 N021 C01Z C02O 0.0 . . . . ?
N021 C013 C01V C02B 0.0 . . . . ?
N021 C01Z C02O C02B 0.0 . . . . ?
C01Z C02O C02B C01V 0.0 . . . . ?
C02O C02B C01V C013 0.0 . . . . ?
C01V C013 N021 C01Z 0.0 . . . . ?
C014 C007 C00J C012 -81(3) . . . . ?
C014 C007 C00J C01N 102(2) . . . . ?
C014 C007 C00M C00E -1(2) . . . . ?
C014 C00L C01A C015 -179.1(19) . . . . ?
C014 C00L C01R C026 172(3) . . . . ?
C015 C00P C026 C01R -16(3) . . . . ?
C017 N00G C010 C00F -6(3) . . . . ?
C017 N00G C010 C013 169.5(17) . . . . ?
C017 C01J N1 C01T -178.4(16) . . . . ?
C017 C01J C112 C02Z 178.3(17) . . . . ?
C01A C00L C014 C007 89(2) . . . . ?
C01A C00L C014 C00Q -96(2) . . . . ?
C01A C00L C01R C026 -6(5) . . . . ?
C01C C00H C109 C01N 10(4) . . . . ?
C01J C017 C02V C009 -178.8(16) . . . . ?
C01J N1 C01T C022 0.0 . . . . ?
N1 C01J C112 C02Z 0.0 . . . . ?
N1 C01T C022 C02Z 0.0 . . . . ?
C01T C022 C02Z C112 0.0 . . . . ?
C022 C02Z C112 C01J 0.0 . . . . ?
C112 C01J N1 C01T 0.0 . . . . ?
C01M C00Y C00S C00N 170.5(13) . . . . ?
C01M C02I C01G C01F 0.0 . . . . ?
C02I C01M N019 C016 0.0 . . . . ?
C02I C01G C01F C016 0.0 . . . . ?
C01G C01F C016 N019 0.0 . . . . ?
C01F C016 N019 C01M 0.0 . . . . ?
N019 C01M C02I C01G 0.0 . . . . ?
C01N C00J C012 C01C -7(4) . . . . ?
C01R C00L C014 C007 -89(3) . . . . ?
C01R C00L C014 C00Q 86(3) . . . . ?
C01R C00L C01A C015 -1(4) . . . . ?
C01U C011 N00D C00Y -176.9(11) . . . . ?
C01U N2 C02C C02Y 0.0 . . . . ?
N2 C01U C02A C02T 0.0 . . . . ?
N2 C02C C02Y C02T 0.0 . . . . ?
C02C C02Y C02T C02A 0.0 . . . . ?
C02Y C02T C02A C01U 0.0 . . . . ?
C02A C01U N2 C02C 0.0 . . . . ?
C026 C00P C015 C01A 12(3) . . . . ?
C02V C009 C00F C010 -1(3) . . . . ?
C02V C009 C00H C01C 20(3) . . . . ?
C02V C009 C00H C109 -155(2) . . . . ?
C02V C017 C01J N1 13(2) . . . . ?
C02V C017 C01J C112 -164.9(15) . . . . ?
S2 C36 C42 C29 -175(2) . . . . ?
S3 C33 C36 S2 7(4) . . . . ?
S3 C33 C36 C42 -167(2) . . . . ?
S3 C33 C38 C25 177.8(18) . . . . ?
C9 C58 C93 C28 0.0 . . . . ?
C9 C29 C42 C36 -169(3) . . . . ?
C58 C9 C40 C48 0.0 . . . . ?
C58 C9 C29 C25 134(3) . . . . ?
C58 C9 C29 C42 -68(3) . . . . ?
C58 C93 C28 C48 0.0 . . . . ?
C58 C93 C28 C18 -176.0(18) . . . . ?
C93 C28 C48 C40 0.0 . . . . ?
C93 C28 C18 C10 -170.8(12) . . . . ?
C93 C28 C18 C24 9(2) . . . . ?
C28 C48 C40 C9 0.0 . . . . ?
C28 C18 C10 C44 179.5(18) . . . . ?
C28 C18 C24 C12 -179(2) . . . . ?
C48 C28 C18 C10 14(2) . . . . ?
C48 C28 C18 C24 -166.8(14) . . . . ?
C40 C9 C58 C93 0.0 . . . . ?
C40 C9 C29 C25 -41(3) . . . . ?
C40 C9 C29 C42 117(3) . . . . ?
C14 C31 C11 N15 0.0 . . . . ?
C14 C31 C11 C17 -161(4) . . . . ?
C14 C21 C66 C50 -166(3) . . . . ?
C31 C14 C20 C51 0.0 . . . . ?
C31 C14 C21 C57 -46(3) . . . . ?
C31 C14 C21 C66 121(2) . . . . ?
C31 C11 N15 C51 0.0 . . . . ?
C31 C11 N15 C17 -170.7(17) . . . . ?
C31 C11 C17 N15 163(3) . . . . ?
C31 C11 C17 N19 -15(3) . . . . ?
C31 C11 C17 C47 167(2) . . . . ?
C11 N15 C51 C20 0.0 . . . . ?
C11 N15 C51 C39 140.8(18) . . . . ?
C11 N15 C17 N19 3(2) . . . . ?
C11 N15 C17 C47 -177.8(15) . . . . ?
C11 C17 N19 C30 -178.7(17) . . . . ?
C11 C17 C47 C59 178(2) . . . . ?
N15 C11 C17 N19 -178.4(10) . . . . ?
N15 C11 C17 C47 3(2) . . . . ?
N15 C51 C20 C14 0.0 . . . . ?
N15 C51 C39 C60 18.6(19) . . . . ?
N15 C51 C39 N52 -175.6(14) . . . . ?
N15 C17 N19 C30 179(2) . . . . ?
N15 C17 C47 C59 -179.4(12) . . . . ?
C51 N15 C17 C11 -29(5) . . . . ?
C51 N15 C17 N19 -26(6) . . . . ?
C51 N15 C17 C47 153(4) . . . . ?
C51 C39 C60 C49 166.2(18) . . . . ?
C51 C39 N52 C61 -165.1(19) . . . . ?
C20 C14 C31 C11 0.0 . . . . ?
C20 C14 C21 C57 122.3(17) . . . . ?
C20 C14 C21 C66 -71(3) . . . . ?
C20 C51 C39 C60 163.5(11) . . . . ?
C20 C51 C39 N52 -30.7(18) . . . . ?
C17 C11 N15 C51 170.7(17) . . . . ?
C17 N15 C51 C20 24(4) . . . . ?
C17 N15 C51 C39 164(4) . . . . ?
C17 N19 C30 C62 0.0 . . . . ?
N19 C17 C47 C59 0.0 . . . . ?
N19 C30 C62 C59 0.0 . . . . ?
C30 C62 C59 C47 0.0 . . . . ?
C62 C59 C47 C17 0.0 . . . . ?
C47 C17 N19 C30 0.0 . . . . ?
C18 C28 C48 C40 175(2) . . . . ?
C18 C10 C44 N16 0.0 . . . . ?
C18 C10 C44 C43 165(2) . . . . ?
C10 C18 C24 C12 0.0 . . . . ?
C10 C44 N16 C12 0.0 . . . . ?
C10 C44 C43 N13 17(2) . . . . ?
C10 C44 C43 C1 -167.9(13) . . . . ?
C44 N16 C12 C24 0.0 . . . . ?
C44 N16 C12 C56 -179.3(15) . . . . ?
C44 C43 N13 C34 175.4(18) . . . . ?
C44 C43 C1 C67 -174(2) . . . . ?
N16 C44 C43 N13 -176.7(10) . . . . ?
N16 C44 C43 C1 -2(2) . . . . ?
N16 C12 C24 C18 0.0 . . . . ?
N16 C12 C56 C54 15(2) . . . . ?
N16 C12 C56 N32 -170.4(11) . . . . ?
C12 C56 C54 C73 174(2) . . . . ?
C12 C56 N32 C64 -176.0(16) . . . . ?
C24 C18 C10 C44 0.0 . . . . ?
C24 C12 C56 C54 -164.6(12) . . . . ?
C24 C12 C56 N32 10(2) . . . . ?
C22 C128 C57 C21 0.0 . . . . ?
C22 C25 C29 C9 -18(4) . . . . ?
C22 C25 C29 C42 -178(2) . . . . ?
C22 C25 C38 C33 174(2) . . . . ?
C128 C22 C50 C66 0.0 . . . . ?
C128 C22 C25 C29 -69(3) . . . . ?
C128 C22 C25 C38 98(2) . . . . ?
C128 C57 C21 C14 167(3) . . . . ?
C128 C57 C21 C66 0.0 . . . . ?
C57 C21 C66 C50 0.0 . . . . ?
C21 C14 C31 C11 168(2) . . . . ?
C21 C14 C20 C51 -169(2) . . . . ?
C21 C66 C50 C22 0.0 . . . . ?
C50 C22 C128 C57 0.0 . . . . ?
C50 C22 C25 C29 106(3) . . . . ?
C50 C22 C25 C38 -87(2) . . . . ?
C25 C22 C128 C57 174(2) . . . . ?
C25 C22 C50 C66 -174(2) . . . . ?
C25 C29 C42 C36 -7(4) . . . . ?
C29 C9 C58 C93 -175.5(19) . . . . ?
C29 C9 C40 C48 175.4(19) . . . . ?
C29 C25 C38 C33 -20(4) . . . . ?
C33 S3 C33 C36 34(3) 2_575 . . . ?
C33 S3 C33 C38 -134.2(17) 2_575 . . . ?
C33 C36 C42 C29 -1(5) . . . . ?
C36 S2 C36 C33 -51(3) 2_575 . . . ?
C36 S2 C36 C42 122(3) 2_575 . . . ?
C36 C33 C38 C25 9(4) . . . . ?
C38 C25 C29 C9 177(2) . . . . ?
C38 C25 C29 C42 18(4) . . . . ?
C38 C33 C36 S2 173(2) . . . . ?
C38 C33 C36 C42 0(4) . . . . ?
C39 C51 C20 C14 -145.7(16) . . . . ?
C39 C60 C49 C45 0.0 . . . . ?
C60 C39 N52 C61 0.0 . . . . ?
C60 C49 C45 C61 0.0 . . . . ?
C49 C45 C61 N52 0.0 . . . . ?
C45 C61 N52 C39 0.0 . . . . ?
N52 C39 C60 C49 0.0 . . . . ?
C43 C44 N16 C12 -167.5(16) . . . . ?
C43 N13 C34 C55 0.0 . . . . ?
N13 C43 C1 C67 0.0 . . . . ?
N13 C34 C55 C67 0.0 . . . . ?
C34 C55 C67 C1 0.0 . . . . ?
C55 C67 C1 C43 0.0 . . . . ?
C1 C43 N13 C34 0.0 . . . . ?
C56 C12 C24 C18 179.1(19) . . . . ?
C56 C54 C73 C53 0.0 . . . . ?
C54 C56 N32 C64 0.0 . . . . ?
C54 C73 C53 C64 0.0 . . . . ?
C73 C53 C64 N32 0.0 . . . . ?
C53 C64 N32 C56 0.0 . . . . ?
N32 C56 C54 C73 0.0 . . . . ?
C109 C00H C01C C012 -15(4) . . . . ?
O9 S2 C36 C33 -154(2) . . . . ?
O9 S2 C36 C42 19(3) . . . . ?
O10 S3 C33 C36 150(2) . . . . ?
O10 S3 C33 C38 -19(2) . . . . ?
O34 S3 C33 C36 -80(3) . . . . ?
O34 S3 C33 C38 112(3) . . . . ?
